data_4037098
loop_
_publ_author_name
'Lai, Ting-Ting'
'Xie, Dan'
'Zhou, Cheng-He'
'Cai, Gui-Xin'

_publ_section_title
;
 Copper-Catalyzed Inter/Intramolecular N-Alkenylation of Benzimidazoles
 via Tandem Processes Involving Selectively Mild Iodination of
 sp<sup>3</sup> C-H Bond at \a-Position of Ester.
;
_journal_issue 19
_journal_name_full 'The Journal of organic chemistry'
_journal_page_first 8806
_journal_page_last 8815
_journal_paper_doi 10.1021/acs.joc.6b01465
_journal_volume 81
_journal_year 2016
_chemical_formula_moiety 'C14 H16 N2 O2'
_chemical_formula_sum 'C14 H16 N2 O2'
_chemical_formula_weight 244.28
_space_group_crystal_system triclinic
_space_group_IT_number 2
_space_group_name_Hall '-P 1'
_space_group_name_H-M_alt 'P -1'
_atom_sites_solution_hydrogens geom
_audit_creation_date 2016-01-08
_audit_creation_method
;
Olex2 1.2-alpha
(compiled 2015.09.16 svn.r3215 for OlexSys, GUI svn.r5097)
;
_cell_angle_alpha 91.8992(18)
_cell_angle_beta 93.0309(17)
_cell_angle_gamma 103.4712(18)
_cell_formula_units_Z 4
_cell_length_a 6.88256(13)
_cell_length_b 11.6354(3)
_cell_length_c 17.0068(4)
_cell_measurement_reflns_used 12675
_cell_measurement_temperature 286.21(10)
_cell_measurement_theta_max 71.4700
_cell_measurement_theta_min 5.2060
_cell_volume 1321.15(5)
_computing_cell_refinement
;
CrysAlisPro, Agilent Technologies,
Version 1.171.37.35 (release 13-08-2014 CrysAlis171 .NET)
(compiled Aug 13 2014,18:06:01)
;
_computing_data_collection
;
CrysAlisPro, Agilent Technologies,
Version 1.171.37.35 (release 13-08-2014 CrysAlis171 .NET)
(compiled Aug 13 2014,18:06:01)
;
_computing_data_reduction
;
CrysAlisPro, Agilent Technologies,
Version 1.171.37.35 (release 13-08-2014 CrysAlis171 .NET)
(compiled Aug 13 2014,18:06:01)
;
_computing_molecular_graphics 'Olex2 (Dolomanov et al., 2009)'
_computing_publication_material 'Olex2 (Dolomanov et al., 2009)'
_computing_structure_refinement 'ShelXL (Sheldrick, 2015)'
_computing_structure_solution
;
Superflip (Palatinus & Chapuis, 2007;Palatinus & van der Lee, 2008;
Palatinus et al., 2012)
;
_diffrn_ambient_environment air
_diffrn_ambient_temperature 286.21(10)
_diffrn_detector 'CCD plate'
_diffrn_detector_area_resol_mean 8.0243
_diffrn_detector_type EosS2
_diffrn_measured_fraction_theta_full 0.999
_diffrn_measured_fraction_theta_max 0.984
_diffrn_measurement_details
;
#__ type_ start__ end____ width___ exp.time_
  1 omega  -32.00   56.00   1.0000    1.0000
omega____ theta____ kappa____ phi______ frames
    -       36.7203  -38.0000 -180.0000 88

#__ type_ start__ end____ width___ exp.time_
  2 omega   57.00  109.00   1.0000    1.0000
omega____ theta____ kappa____ phi______ frames
    -       36.7203  178.0000  150.0000 52

#__ type_ start__ end____ width___ exp.time_
  3 omega  -33.00  106.00   1.0000    1.0000
omega____ theta____ kappa____ phi______ frames
    -       36.7203    0.0000  -30.0000 139

#__ type_ start__ end____ width___ exp.time_
  4 omega   18.00  106.00   1.0000    1.0000
omega____ theta____ kappa____ phi______ frames
    -       36.7203   38.0000    0.0000 88

#__ type_ start__ end____ width___ exp.time_
  5 omega    1.00   76.00   1.0000    1.0000
omega____ theta____ kappa____ phi______ frames
    -       36.7203  -99.0000  -30.0000 75

#__ type_ start__ end____ width___ exp.time_
  6 omega    8.00   80.00   1.0000    1.0000
omega____ theta____ kappa____ phi______ frames
    -       36.7203 -106.0000 -142.0000 72

#__ type_ start__ end____ width___ exp.time_
  7 omega    1.00   76.00   1.0000    1.0000
omega____ theta____ kappa____ phi______ frames
    -       36.7203  -99.0000  150.0000 75

#__ type_ start__ end____ width___ exp.time_
  8 omega   55.00  109.00   1.0000    1.0000
omega____ theta____ kappa____ phi______ frames
    -       36.7203 -178.0000  -90.0000 54

#__ type_ start__ end____ width___ exp.time_
  9 omega   20.00  104.00   1.0000    1.0000
omega____ theta____ kappa____ phi______ frames
    -       36.7203   57.0000  -30.0000 84

#__ type_ start__ end____ width___ exp.time_
 10 omega   10.00  104.00   1.0000    1.0000
omega____ theta____ kappa____ phi______ frames
    -       36.7203   77.0000    0.0000 94

#__ type_ start__ end____ width___ exp.time_
 11 omega   40.00   98.00   1.0000    8.0000
omega____ theta____ kappa____ phi______ frames
    -      108.0000  -45.0000  150.0000 58

#__ type_ start__ end____ width___ exp.time_
 12 omega   38.00   91.00   1.0000    8.0000
omega____ theta____ kappa____ phi______ frames
    -      108.0000  -30.0000   90.0000 53

#__ type_ start__ end____ width___ exp.time_
 13 omega   39.00  110.00   1.0000    8.0000
omega____ theta____ kappa____ phi______ frames
    -      108.0000  -95.0000   90.0000 71

#__ type_ start__ end____ width___ exp.time_
 14 omega   38.00   91.00   1.0000    8.0000
omega____ theta____ kappa____ phi______ frames
    -      108.0000  -30.0000  120.0000 53

#__ type_ start__ end____ width___ exp.time_
 15 omega   38.00  116.00   1.0000    8.0000
omega____ theta____ kappa____ phi______ frames
    -      108.0000 -112.0000 -120.0000 78

#__ type_ start__ end____ width___ exp.time_
 16 omega   40.00  135.00   1.0000    8.0000
omega____ theta____ kappa____ phi______ frames
    -      108.0000  -77.0000  150.0000 95

#__ type_ start__ end____ width___ exp.time_
 17 omega   40.00   98.00   1.0000    8.0000
omega____ theta____ kappa____ phi______ frames
    -      108.0000  -45.0000 -150.0000 58

#__ type_ start__ end____ width___ exp.time_
 18 omega   40.00   98.00   1.0000    8.0000
omega____ theta____ kappa____ phi______ frames
    -      108.0000  -45.0000   30.0000 58

#__ type_ start__ end____ width___ exp.time_
 19 omega   91.00  176.00   1.0000    8.0000
omega____ theta____ kappa____ phi______ frames
    -      108.0000   45.0000  150.0000 85

#__ type_ start__ end____ width___ exp.time_
 20 omega   40.00   98.00   1.0000    8.0000
omega____ theta____ kappa____ phi______ frames
    -      108.0000  -45.0000   60.0000 58

#__ type_ start__ end____ width___ exp.time_
 21 omega   57.00  150.00   1.0000    8.0000
omega____ theta____ kappa____ phi______ frames
    -      108.0000  178.0000   60.0000 93

#__ type_ start__ end____ width___ exp.time_
 22 omega   40.00   98.00   1.0000    8.0000
omega____ theta____ kappa____ phi______ frames
    -      108.0000  -45.0000  -30.0000 58

#__ type_ start__ end____ width___ exp.time_
 23 omega   38.00   91.00   1.0000    8.0000
omega____ theta____ kappa____ phi______ frames
    -      108.0000  -30.0000  -90.0000 53

#__ type_ start__ end____ width___ exp.time_
 24 omega   39.00  110.00   1.0000    8.0000
omega____ theta____ kappa____ phi______ frames
    -      108.0000  -95.0000    0.0000 71

#__ type_ start__ end____ width___ exp.time_
 25 omega   39.00  177.00   1.0000    8.0000
omega____ theta____ kappa____ phi______ frames
    -      108.0000    0.0000  120.0000 138

#__ type_ start__ end____ width___ exp.time_
 26 omega   10.00  104.00   1.0000    1.0000
omega____ theta____ kappa____ phi______ frames
    -       36.7203   77.0000   60.0000 94

#__ type_ start__ end____ width___ exp.time_
 27 omega   10.00  104.00   1.0000    1.0000
omega____ theta____ kappa____ phi______ frames
    -       36.7203   77.0000 -150.0000 94

#__ type_ start__ end____ width___ exp.time_
 28 omega   10.00  104.00   1.0000    1.0000
omega____ theta____ kappa____ phi______ frames
    -       36.7203   77.0000  120.0000 94

#__ type_ start__ end____ width___ exp.time_
 29 omega   18.00  106.00   1.0000    1.0000
omega____ theta____ kappa____ phi______ frames
    -       36.7203   38.0000  120.0000 88

#__ type_ start__ end____ width___ exp.time_
 30 omega   10.00  104.00   1.0000    1.0000
omega____ theta____ kappa____ phi______ frames
    -       36.7203   77.0000  -90.0000 94

#__ type_ start__ end____ width___ exp.time_
 31 omega   10.00  104.00   1.0000    1.0000
omega____ theta____ kappa____ phi______ frames
    -       36.7203   77.0000  -60.0000 94

#__ type_ start__ end____ width___ exp.time_
 32 omega  -32.00   56.00   1.0000    1.0000
omega____ theta____ kappa____ phi______ frames
    -       36.7203  -38.0000  -60.0000 88

#__ type_ start__ end____ width___ exp.time_
 33 omega   87.00  178.00   1.0000    8.0000
omega____ theta____ kappa____ phi______ frames
    -      108.0000   30.0000  -60.0000 91

#__ type_ start__ end____ width___ exp.time_
 34 omega   81.00  176.00   1.0000    8.0000
omega____ theta____ kappa____ phi______ frames
    -      108.0000   77.0000   90.0000 95

#__ type_ start__ end____ width___ exp.time_
 35 omega   81.00  176.00   1.0000    8.0000
omega____ theta____ kappa____ phi______ frames
    -      108.0000   77.0000   30.0000 95

#__ type_ start__ end____ width___ exp.time_
 36 omega   91.00  176.00   1.0000    8.0000
omega____ theta____ kappa____ phi______ frames
    -      108.0000   45.0000    0.0000 85

#__ type_ start__ end____ width___ exp.time_
 37 omega   91.00  176.00   1.0000    8.0000
omega____ theta____ kappa____ phi______ frames
    -      108.0000   45.0000 -180.0000 85

#__ type_ start__ end____ width___ exp.time_
 38 omega   87.00  178.00   1.0000    8.0000
omega____ theta____ kappa____ phi______ frames
    -      108.0000   30.0000  -30.0000 91

#__ type_ start__ end____ width___ exp.time_
 39 omega   70.00  178.00   1.0000    8.0000
omega____ theta____ kappa____ phi______ frames
    -      108.0000   15.0000  -90.0000 108
;
_diffrn_measurement_device 'four-circle diffractometer'
_diffrn_measurement_device_type 'SuperNova, Dual, Cu at zero, EosS2'
_diffrn_measurement_method '\w scans'
_diffrn_orient_matrix_UB_11 0.0265476000
_diffrn_orient_matrix_UB_12 0.1352593000
_diffrn_orient_matrix_UB_13 0.0018632000
_diffrn_orient_matrix_UB_21 -0.0489499000
_diffrn_orient_matrix_UB_22 -0.0009973000
_diffrn_orient_matrix_UB_23 0.0873620000
_diffrn_orient_matrix_UB_31 0.2237928000
_diffrn_orient_matrix_UB_32 0.0167669000
_diffrn_orient_matrix_UB_33 0.0247218000
_diffrn_radiation_monochromator mirror
_diffrn_radiation_probe x-ray
_diffrn_radiation_type CuK\a
_diffrn_radiation_wavelength 1.54184
_diffrn_reflns_av_R_equivalents 0.0275
_diffrn_reflns_av_unetI/netI 0.0159
_diffrn_reflns_Laue_measured_fraction_full 0.999
_diffrn_reflns_Laue_measured_fraction_max 0.984
_diffrn_reflns_limit_h_max 8
_diffrn_reflns_limit_h_min -6
_diffrn_reflns_limit_k_max 14
_diffrn_reflns_limit_k_min -14
_diffrn_reflns_limit_l_max 20
_diffrn_reflns_limit_l_min -20
_diffrn_reflns_number 19081
_diffrn_reflns_point_group_measured_fraction_full 0.999
_diffrn_reflns_point_group_measured_fraction_max 0.984
_diffrn_reflns_theta_full 67.684
_diffrn_reflns_theta_max 71.553
_diffrn_reflns_theta_min 5.215
_diffrn_source 'sealed X-ray tube'
_diffrn_source_type 'SuperNova (Cu) X-ray Source'
_exptl_absorpt_coefficient_mu 0.673
_exptl_absorpt_correction_T_max 1.00000
_exptl_absorpt_correction_T_min 0.76060
_exptl_absorpt_correction_type multi-scan
_exptl_absorpt_process_details
;
CrysAlisPro, Agilent Technologies,
Version 1.171.37.35 (release 13-08-2014 CrysAlis171 .NET)
(compiled Aug 13 2014,18:06:01)
Empirical absorption correction using spherical harmonics,
 implemented in SCALE3 ABSPACK scaling algorithm.
;
_exptl_crystal_colour 'clear light colourless'
_exptl_crystal_colour_lustre clear
_exptl_crystal_colour_modifier light
_exptl_crystal_colour_primary colourless
_exptl_crystal_density_diffrn 1.228
_exptl_crystal_description block
_exptl_crystal_F_000 520
_exptl_crystal_size_max 0.12
_exptl_crystal_size_mid 0.11
_exptl_crystal_size_min 0.1
_refine_diff_density_max 0.338
_refine_diff_density_min -0.266
_refine_diff_density_rms 0.053
_refine_ls_extinction_method none
_refine_ls_goodness_of_fit_ref 1.024
_refine_ls_hydrogen_treatment constr
_refine_ls_matrix_type full
_refine_ls_number_parameters 327
_refine_ls_number_reflns 5083
_refine_ls_number_restraints 0
_refine_ls_restrained_S_all 1.024
_refine_ls_R_factor_all 0.0505
_refine_ls_R_factor_gt 0.0483
_refine_ls_shift/su_max 0.000
_refine_ls_shift/su_mean 0.000
_refine_ls_structure_factor_coef Fsqd
_refine_ls_weighting_details 'w=1/[\s^2^(Fo^2^)+(0.0786P)^2^+0.2015P] where P=(Fo^2^+2Fc^2^)/3'
_refine_ls_weighting_scheme calc
_refine_ls_wR_factor_gt 0.1312
_refine_ls_wR_factor_ref 0.1340
_reflns_Friedel_coverage 0.000
_reflns_number_gt 4710
_reflns_number_total 5083
_reflns_threshold_expression 'I > 2\s(I)'
_cod_data_source_file jo6b01465_si_001.cif
_cod_data_source_block cgx16010701
_cod_depositor_comments
;

2020-04-07
Z value and formula fixed to values more according to usual
chemical conventions.                 miguel
;
_cod_original_formula_sum 'C28 H32 N4 O4'
_cod_original_formula_weight 488.57
_cod_original_formula_moiety '2(C14 H16 N2 O2)'
_cod_original_formula_units_Z 2
_cod_database_code 4037098
_chemical_oxdiff_formula 'C1 H1 O1 N1'
_shelx_space_group_comment
;
The symmetry employed for this shelxl refinement is uniquely defined
by the following loop, which should always be used as a source of
symmetry information in preference to the above space-group names.
They are only intended as comments.
;
_reflns_odcompleteness_completeness 99.85
_reflns_odcompleteness_iscentric 1
_reflns_odcompleteness_theta 66.97
_olex2_refinement_description
;
1. Fixed Uiso
 At 1.2 times of:
  All C(H) groups, All C(H,H) groups
 At 1.5 times of:
  All C(H,H,H) groups
2.a Secondary CH2 refined with riding coordinates:
 C7(H7A,H7B), C13(H13A,H13B), C15(H15A,H15B), C16(H16A,H16B), C17(H17A,H17B),
 C1A(H1AB,H1AC)
2.b Aromatic/amide H refined with riding coordinates:
 C3(H3), C0AA(H0AA), C1AA(H1AA), C9(H9), C5(H5), C11(H11), C6(H6), C8(H8),
 C3AA(H3AA), C2AA(H2AA), C12(H12), C22(H22), C18(H18), C19(H19)
2.c Idealised Me refined as rotating group:
 C14(H14A,H14B,H14C), C1B(H1BA,H1BB,H1BC)
;
_shelx_shelxl_version_number 2014/7
_olex2_date_sample_data_collection 2016-01-07
_olex2_submission_special_instructions 'No special instructions were received'

loop_
_space_group_symop_operation_xyz
'x, y, z'
'-x, -y, -z'

loop_
_atom_site_label
_atom_site_type_symbol
_atom_site_fract_x
_atom_site_fract_y
_atom_site_fract_z
_atom_site_U_iso_or_equiv
_atom_site_adp_type
_atom_site_occupancy
_atom_site_site_symmetry_order
_atom_site_calc_flag
_atom_site_refinement_flags_posn
O1 O 0.04266(15) 0.18059(11) 0.06810(6) 0.0684(3) Uani 1 1 d .
O2 O -0.21878(16) 0.07725(12) -0.00725(6) 0.0775(4) Uani 1 1 d .
O O -0.11414(16) 0.30128(10) 0.48148(6) 0.0676(3) Uani 1 1 d .
O4 N -0.48908(15) -0.03724(10) 0.20399(6) 0.0495(3) Uani 1 1 d .
O5 O 0.18853(18) 0.41707(13) 0.46599(7) 0.0839(4) Uani 1 1 d .
O6 N 0.35428(16) 0.34727(10) 0.69886(6) 0.0506(3) Uani 1 1 d .
N7 N 0.33367(17) 0.28012(11) 0.82116(7) 0.0569(3) Uani 1 1 d .
N8 N -0.74938(17) -0.11542(11) 0.27506(7) 0.0606(3) Uani 1 1 d .
C C -0.1345(2) 0.10459(13) 0.05649(8) 0.0563(3) Uani 1 1 d .
C1 C 0.53015(19) 0.34034(11) 0.81064(7) 0.0490(3) Uani 1 1 d .
C3 C -0.39670(19) 0.00330(12) 0.13609(7) 0.0517(3) Uani 1 1 d .
H3 H -0.4743 -0.0138 0.0888 0.062 Uiso 1 1 calc R
C2 C -0.40857(19) -0.04119(11) 0.28055(7) 0.0479(3) Uani 1 1 d .
C4AA C 0.54656(19) 0.38318(11) 0.73516(7) 0.0480(3) Uani 1 1 d .
C4 C -0.5731(2) -0.09036(11) 0.32390(8) 0.0526(3) Uani 1 1 d .
C0AA C -0.2102(2) 0.06346(14) 0.13201(8) 0.0589(3) Uani 1 1 d .
H0AA H -0.1258 0.0800 0.1775 0.071 Uiso 1 1 calc R
C1AA C 0.2366(2) 0.28596(12) 0.75472(8) 0.0546(3) Uani 1 1 d .
H1AA H 0.1006 0.2522 0.7453 0.065 Uiso 1 1 calc R
C9 C -0.69208(19) -0.08364(12) 0.20622(9) 0.0558(3) Uani 1 1 d .
H9 H -0.7803 -0.0914 0.1620 0.067 Uiso 1 1 calc R
C5 C 0.6988(2) 0.35878(13) 0.86261(8) 0.0583(3) Uani 1 1 d .
H5 H 0.6910 0.3295 0.9129 0.070 Uiso 1 1 calc R
C11 C 0.2964(2) 0.36712(12) 0.62217(8) 0.0544(3) Uani 1 1 d .
H11 H 0.3939 0.4103 0.5919 0.065 Uiso 1 1 calc R
C6 C 0.7255(2) 0.44629(13) 0.70879(9) 0.0605(3) Uani 1 1 d .
H6 H 0.7344 0.4746 0.6583 0.073 Uiso 1 1 calc R
C7 C 0.1336(2) 0.23438(16) -0.00112(9) 0.0694(4) Uani 1 1 d .
H7A H 0.0405 0.2697 -0.0311 0.083 Uiso 1 1 calc R
H7B H 0.1717 0.1755 -0.0348 0.083 Uiso 1 1 calc R
C8 C -0.2150(2) -0.01222(14) 0.31523(8) 0.0582(3) Uani 1 1 d .
H8 H -0.1056 0.0189 0.2863 0.070 Uiso 1 1 calc R
C3AA C 0.8776(2) 0.42185(14) 0.83712(9) 0.0653(4) Uani 1 1 d .
H3AA H 0.9922 0.4359 0.8710 0.078 Uiso 1 1 calc R
C10 C 0.0725(2) 0.35547(13) 0.50644(8) 0.0580(3) Uani 1 1 d .
C2AA C -0.5459(2) -0.10942(14) 0.40342(9) 0.0652(4) Uani 1 1 d .
H2AA H -0.6542 -0.1420 0.4326 0.078 Uiso 1 1 calc R
C12 C 0.8903(2) 0.46479(15) 0.76192(10) 0.0682(4) Uani 1 1 d .
H12 H 1.0134 0.5073 0.7468 0.082 Uiso 1 1 calc R
C13 C 0.3157(2) 0.32778(14) 0.02881(10) 0.0682(4) Uani 1 1 d .
H13A H 0.3709 0.3730 -0.0151 0.082 Uiso 1 1 calc R
H13B H 0.2755 0.3816 0.0659 0.082 Uiso 1 1 calc R
C14 C 0.6581(3) 0.37104(19) 0.09801(12) 0.0886(6) Uani 1 1 d .
H14A H 0.7208 0.4108 0.0541 0.133 Uiso 1 1 calc GR
H14B H 0.7507 0.3345 0.1260 0.133 Uiso 1 1 calc GR
H14C H 0.6190 0.4273 0.1327 0.133 Uiso 1 1 calc GR
C15 C -0.3978(2) 0.26572(14) 0.38996(8) 0.0616(4) Uani 1 1 d .
H15A H -0.4684 0.3032 0.4272 0.074 Uiso 1 1 calc R
H15B H -0.4221 0.1824 0.4008 0.074 Uiso 1 1 calc R
C22 C 0.1142(2) 0.32979(13) 0.58855(8) 0.0594(3) Uani 1 1 d .
H22 H 0.0121 0.2871 0.6170 0.071 Uiso 1 1 calc R
C16 C 0.4749(2) 0.27727(16) 0.06834(11) 0.0726(4) Uani 1 1 d .
H16A H 0.5146 0.2231 0.0313 0.087 Uiso 1 1 calc R
H16B H 0.4199 0.2324 0.1124 0.087 Uiso 1 1 calc R
C17 C -0.1779(2) 0.32044(15) 0.40152(8) 0.0636(4) Uani 1 1 d .
H17A H -0.1052 0.2842 0.3644 0.076 Uiso 1 1 calc R
H17B H -0.1518 0.4045 0.3929 0.076 Uiso 1 1 calc R
C18 C -0.3547(3) -0.07894(15) 0.43792(9) 0.0687(4) Uani 1 1 d .
H18 H -0.3339 -0.0902 0.4913 0.082 Uiso 1 1 calc R
C19 C -0.1920(2) -0.03151(15) 0.39444(9) 0.0662(4) Uani 1 1 d .
H19 H -0.0643 -0.0123 0.4194 0.079 Uiso 1 1 calc R
C1A C -0.4798(2) 0.27828(16) 0.30694(9) 0.0679(4) Uani 1 1 d .
H1AB H -0.4564 0.3616 0.2963 0.082 Uiso 1 1 calc R
H1AC H -0.4082 0.2415 0.2697 0.082 Uiso 1 1 calc R
C1B C -0.7009(3) 0.2225(2) 0.29467(13) 0.0885(6) Uani 1 1 d .
H1BA H -0.7465 0.2342 0.2419 0.133 Uiso 1 1 calc GR
H1BB H -0.7726 0.2584 0.3315 0.133 Uiso 1 1 calc GR
H1BC H -0.7243 0.1392 0.3028 0.133 Uiso 1 1 calc GR

loop_
_atom_site_aniso_label
_atom_site_aniso_U_11
_atom_site_aniso_U_22
_atom_site_aniso_U_33
_atom_site_aniso_U_23
_atom_site_aniso_U_13
_atom_site_aniso_U_12
O1 0.0503(5) 0.0976(8) 0.0448(5) 0.0142(5) 0.0023(4) -0.0094(5)
O2 0.0579(6) 0.1160(9) 0.0444(5) 0.0087(5) -0.0037(4) -0.0075(6)
O 0.0647(6) 0.0810(7) 0.0497(5) 0.0151(5) -0.0091(5) 0.0035(5)
O4 0.0399(5) 0.0594(6) 0.0452(6) 0.0016(4) 0.0033(4) 0.0032(4)
O5 0.0682(7) 0.1136(10) 0.0591(7) 0.0251(6) -0.0032(5) -0.0019(7)
O6 0.0471(6) 0.0580(6) 0.0458(6) 0.0071(4) 0.0008(4) 0.0103(5)
N7 0.0496(6) 0.0710(7) 0.0476(6) 0.0092(5) 0.0052(5) 0.0077(5)
N8 0.0440(6) 0.0694(7) 0.0629(7) -0.0019(5) 0.0111(5) 0.0012(5)
C 0.0442(7) 0.0744(8) 0.0462(7) 0.0083(6) 0.0010(5) 0.0054(6)
C1 0.0488(7) 0.0539(6) 0.0437(6) 0.0015(5) 0.0035(5) 0.0109(5)
C3 0.0477(7) 0.0625(7) 0.0416(6) 0.0026(5) 0.0011(5) 0.0064(5)
C2 0.0459(6) 0.0516(6) 0.0437(6) -0.0002(5) 0.0064(5) 0.0060(5)
C4AA 0.0469(6) 0.0505(6) 0.0462(6) 0.0029(5) 0.0021(5) 0.0109(5)
C4 0.0500(7) 0.0530(7) 0.0520(7) -0.0019(5) 0.0117(5) 0.0048(5)
C0AA 0.0482(7) 0.0790(9) 0.0422(7) 0.0076(6) -0.0003(5) 0.0003(6)
C1AA 0.0453(7) 0.0655(8) 0.0506(7) 0.0074(6) 0.0038(5) 0.0076(6)
C9 0.0402(6) 0.0644(8) 0.0576(8) -0.0021(6) 0.0019(5) 0.0031(5)
C5 0.0564(8) 0.0712(8) 0.0452(7) 0.0017(6) -0.0021(6) 0.0119(6)
C11 0.0579(8) 0.0597(7) 0.0464(7) 0.0076(5) 0.0019(6) 0.0155(6)
C6 0.0546(8) 0.0676(8) 0.0567(8) 0.0134(6) 0.0073(6) 0.0066(6)
C7 0.0569(8) 0.0955(11) 0.0493(8) 0.0215(7) 0.0064(6) 0.0016(7)
C8 0.0466(7) 0.0751(9) 0.0480(7) 0.0048(6) 0.0029(5) 0.0043(6)
C3AA 0.0506(8) 0.0773(9) 0.0619(9) -0.0013(7) -0.0077(6) 0.0058(7)
C10 0.0595(8) 0.0641(8) 0.0494(7) 0.0070(6) -0.0005(6) 0.0131(6)
C2AA 0.0693(9) 0.0697(8) 0.0527(8) 0.0038(6) 0.0206(7) 0.0047(7)
C12 0.0481(8) 0.0763(9) 0.0725(10) 0.0084(7) 0.0044(7) -0.0015(7)
C13 0.0670(9) 0.0677(9) 0.0680(9) 0.0149(7) 0.0157(7) 0.0079(7)
C14 0.0747(11) 0.0975(13) 0.0776(12) 0.0061(10) -0.0082(9) -0.0097(10)
C15 0.0606(8) 0.0726(9) 0.0503(7) 0.0047(6) 0.0006(6) 0.0134(7)
C22 0.0587(8) 0.0680(8) 0.0497(7) 0.0096(6) -0.0021(6) 0.0114(6)
C16 0.0643(9) 0.0760(10) 0.0714(10) 0.0123(8) 0.0029(8) 0.0031(8)
C17 0.0660(9) 0.0754(9) 0.0467(7) 0.0114(6) -0.0053(6) 0.0119(7)
C18 0.0819(11) 0.0777(9) 0.0434(7) 0.0050(6) 0.0071(7) 0.0114(8)
C19 0.0608(9) 0.0821(10) 0.0507(8) 0.0032(7) -0.0041(6) 0.0083(7)
C1A 0.0669(9) 0.0785(10) 0.0569(8) 0.0039(7) -0.0076(7) 0.0165(7)
C1B 0.0681(11) 0.1072(14) 0.0864(13) -0.0092(11) -0.0161(9) 0.0199(10)

loop_
_atom_type_symbol
_atom_type_description
_atom_type_scat_dispersion_real
_atom_type_scat_dispersion_imag
_atom_type_scat_source
C C 0.0181 0.0091 'International Tables Vol C Tables 4.2.6.8 and 6.1.1.4'
H H 0.0000 0.0000 'International Tables Vol C Tables 4.2.6.8 and 6.1.1.4'
N N 0.0311 0.0180 'International Tables Vol C Tables 4.2.6.8 and 6.1.1.4'
O O 0.0492 0.0322 'International Tables Vol C Tables 4.2.6.8 and 6.1.1.4'

loop_
_geom_angle_atom_site_label_1
_geom_angle_atom_site_label_2
_geom_angle_atom_site_label_3
_geom_angle
C O1 C7 116.98(11)
C10 O C17 116.99(12)
C3 O4 C2 130.49(11)
C9 O4 C3 123.61(11)
C9 O4 C2 105.90(11)
C1AA O6 C4AA 105.70(10)
C11 O6 C4AA 126.53(11)
C11 O6 C1AA 127.76(12)
C1AA N7 C1 104.94(11)
C9 N8 C4 104.66(11)
O1 C C0AA 110.23(11)
O2 C O1 123.63(13)
O2 C C0AA 126.12(13)
C4AA C1 N7 110.55(11)
C5 C1 N7 129.46(12)
C5 C1 C4AA 119.98(12)
C0AA C3 O4 126.51(12)
O4 C2 C4 104.90(11)
C8 C2 O4 133.71(12)
C8 C2 C4 121.34(12)
C1 C4AA O6 105.08(11)
C6 C4AA O6 132.16(12)
C6 C4AA C1 122.76(13)
N8 C4 C2 110.22(12)
C2AA C4 N8 129.41(13)
C2AA C4 C2 120.35(13)
C3 C0AA C 120.68(13)
N7 C1AA O6 113.73(12)
N8 C9 O4 114.31(13)
C3AA C5 C1 117.78(13)
C22 C11 O6 125.40(13)
C12 C6 C4AA 116.13(13)
O1 C7 C13 106.35(12)
C19 C8 C2 117.21(13)
C5 C3AA C12 121.31(14)
O C10 C22 110.83(13)
O5 C10 O 123.58(13)
O5 C10 C22 125.59(14)
C18 C2AA C4 118.22(13)
C6 C12 C3AA 122.04(14)
C16 C13 C7 113.00(14)
C17 C15 C1A 112.20(13)
C11 C22 C10 120.16(14)
C13 C16 C14 112.97(16)
O C17 C15 107.78(12)
C2AA C18 C19 121.17(14)
C8 C19 C18 121.70(15)
C1B C1A C15 112.49(15)

loop_
_geom_bond_atom_site_label_1
_geom_bond_atom_site_label_2
_geom_bond_distance
O1 C 1.3298(17)
O1 C7 1.4538(16)
O2 C 1.1988(17)
O C10 1.3324(18)
O C17 1.4470(16)
O4 C3 1.3908(16)
O4 C2 1.3943(16)
O4 C9 1.3786(16)
O5 C10 1.2037(18)
O6 C4AA 1.3949(17)
O6 C1AA 1.3873(17)
O6 C11 1.3861(17)
N7 C1 1.3943(17)
N7 C1AA 1.2938(18)
N8 C4 1.4000(19)
N8 C9 1.2933(19)
C C0AA 1.4647(18)
C1 C4AA 1.3931(17)
C1 C5 1.3921(19)
C3 C0AA 1.3176(19)
C2 C4 1.4025(17)
C2 C8 1.3894(19)
C4AA C6 1.3841(19)
C4 C2AA 1.388(2)
C5 C3AA 1.378(2)
C11 C22 1.319(2)
C6 C12 1.384(2)
C7 C13 1.507(2)
C8 C19 1.380(2)
C3AA C12 1.388(2)
C10 C22 1.4652(19)
C2AA C18 1.374(2)
C13 C16 1.499(2)
C14 C16 1.513(2)
C15 C17 1.499(2)
C15 C1A 1.517(2)
C18 C19 1.390(2)
C1A C1B 1.509(2)
